data_1511616
loop_
_publ_author_name
'Zavalii, L.V.'
'Kuz'ma, Yu.B.'

_publ_section_title
;
 Crystal structure of boride LaNi12B6
;
_journal_name_full 'Izvestiya Akademii Nauk SSSR, Neorganicheskie Materialy'
_journal_page_first 2220
_journal_page_last 2222
_journal_volume 26
_journal_year 1990
_chemical_formula_sum 'B6 La Ni12'
_chemical_name_systematic 'La Ni12 B6'
_space_group_IT_number 36
_symmetry_space_group_name_Hall 'C 2c -2'
_symmetry_space_group_name_H-M 'C m c 21'
_cell_angle_alpha 90
_cell_angle_beta 90
_cell_angle_gamma 90
_cell_formula_units_Z 4
_cell_length_a 9.598
_cell_length_b 7.414
_cell_length_c 11.075
_cell_volume 788.092
_citation_journal_id_ASTM IVNMAW
_cod_data_source_file boron4-x_269.cif
_cod_data_source_block B6La1Ni12
_cod_original_cell_volume 788.0922
_cod_original_formula_sum 'B6 La1 Ni12'
_cod_database_code 1511616

loop_
_symmetry_equiv_pos_as_xyz
x,y,z
-x,-y,z+1/2
-x,y,z
x,-y,z+1/2
x+1/2,y+1/2,z
-x+1/2,-y+1/2,z+1/2
-x+1/2,y+1/2,z
x+1/2,-y+1/2,z+1/2

loop_
_atom_site_label
_atom_site_type_symbol
_atom_site_fract_x
_atom_site_fract_y
_atom_site_fract_z
_atom_site_occupancy
_atom_site_U_iso_or_equiv
Ni5 Ni 0.1919 0.0339 0.9317 1 0.0
B4 B 0.295 0.197 0.376 1 0.0
Ni3 Ni 0.1316 0.1733 0.2647 1 0.0
Ni2 Ni 0 0.7219 0.3993 1 0.0
Ni1 Ni 0 0.0676 0.0837 1 0.0
Ni7 Ni 0.133 0.1575 0.725 1 0.0
B2 B 0 0.986 0.34 1 0.0
Ni4 Ni 0.3678 0.0126 0.2455 1 0.0
Ni6 Ni 0.318 0.1872 0.5621 1 0.0
La1 La 0 0.6672 0 1 0.0
B1 B 0 0.667 0.667 1 0.0
B3 B 0.216 0.043 0.114 1 0.0
